data_2005698
loop_
_publ_author_name
'Guelylah A'
'Breczewski T'
'Madariaga G'

_publ_section_title
;
A New Langbeinite: Dipotassium Dimanganese
Tetrafluoroberyllate
;
_journal_name_full 'Acta Crystallographica C'
_journal_page_first 2951
_journal_page_last 2954
_journal_volume 52
_journal_year 1996
_chemical_compound_source Synthetic
_chemical_formula_moiety 'K2 Mn2 (Be F4 )3'
_chemical_formula_sum 'Be3 F12 K2 Mn2'
_chemical_formula_weight 443.11
_space_group_IT_number 198
_symmetry_cell_setting cubic
_symmetry_space_group_name_Hall 'P 2ac 2ab 3'
_symmetry_space_group_name_H-M 'P 21 3'
_cell_angle_alpha 90
_cell_angle_beta 90
_cell_angle_gamma 90
_cell_formula_units_Z 4
_cell_length_a 10.075(2)
_cell_length_b 10.075(2)
_cell_length_c 10.075(2)
_cell_measurement_temperature 293
_cell_volume 1022.7(2)
_database_code_amcsd 0010310
_exptl_crystal_density_diffrn 2.878
_cod_database_code 2005698
_amcsd_formula_title K2Mn2(BeF4)3

loop_
_space_group_symop_operation_xyz
x,y,z
1/2-x,-y,1/2+z
-x,1/2+y,1/2-z
1/2+x,1/2-y,-z
z,x,y
1/2+z,1/2-x,-y
1/2-z,-x,1/2+y
-z,1/2+x,1/2-y
y,z,x
-y,1/2+z,1/2-x
1/2+y,1/2-z,-x
1/2-y,-z,1/2+x

loop_
_atom_site_label
_atom_site_fract_x
_atom_site_fract_y
_atom_site_fract_z
_atom_site_U_iso_or_equiv
K1 .18818(9) .31182(9) .68818(9) .0359(2)
K2 .45198(14) .95198(14) .54802(14) .0423(2)
Mn1 .33300(5) .33300(5) .33300(5) .0193(1)
Mn2 .59513(5) .59513(5) .59513(5) .0172(1)
Be .2812(5) .6250(4) .5163(4) .018(1)
F1 .1871(3) .7243(4) .4506(5) .057(1)
F2 .4221(3) .6752(3) .5106(5) .059(2)
F3 .2650(5) .5017(5) .4295(5) .080(2)
F4 .2402(5) .5869(4) .6542(3) .058(1)

loop_
_cod_related_entry_id
_cod_related_entry_database
_cod_related_entry_code
1 AMCSD 0010310
